data_4034208
loop_
_publ_author_name
'Lian, Guifang'
'Li, Jingyu'
'Liu, Ping'
'Sun, Peipei'

_publ_section_title
;
 Photoredox-Catalyzed Radical Cascade Reaction To Synthesize Fluorinated
 Pyrrolo[1,2-<i>d</i>]benzodiazepine Derivatives.
;
_journal_issue 14
_journal_name_full 'The Journal of organic chemistry'
_journal_page_first 9322
_journal_page_last 9329
_journal_paper_doi 10.1021/acs.joc.9b00937
_journal_volume 84
_journal_year 2019
_chemical_formula_moiety 'C12 H8 F2 N2 O'
_chemical_formula_sum 'C12 H8 F2 N2 O'
_chemical_formula_weight 234.20
_space_group_crystal_system triclinic
_space_group_IT_number 2
_space_group_name_Hall '-P 1'
_space_group_name_H-M_alt 'P -1'
_atom_sites_solution_hydrogens geom
_audit_creation_date 2019-03-12
_audit_creation_method
;
Olex2 1.2
(compiled 2018.05.29 svn.r3508 for OlexSys, GUI svn.r5506)
;
_audit_update_record
;
2019-03-12 # Formatted by publCIF
;
_cell_angle_alpha 95.731(2)
_cell_angle_beta 91.9300(10)
_cell_angle_gamma 112.487(4)
_cell_formula_units_Z 2
_cell_length_a 7.6749(6)
_cell_length_b 7.9266(7)
_cell_length_c 9.5060(9)
_cell_measurement_reflns_used 1016
_cell_measurement_temperature 298(2)
_cell_measurement_theta_max 23.395
_cell_measurement_theta_min 2.802
_cell_volume 530.04(8)
_computing_cell_refinement 'Bruker SMART'
_computing_data_collection 'Bruker SMART'
_computing_data_reduction 'Bruker SHELXTL'
_computing_molecular_graphics 'Olex2 (Dolomanov et al., 2009)'
_computing_publication_material 'Olex2 (Dolomanov et al., 2009)'
_computing_structure_refinement 'ShelXL (Sheldrick, 2015)'
_computing_structure_solution 'SHELXS-97 (Sheldrick, 1990)'
_diffrn_ambient_temperature 298.15
_diffrn_measured_fraction_theta_full 0.978
_diffrn_measured_fraction_theta_max 0.978
_diffrn_measurement_device_type 'CCD area detector'
_diffrn_measurement_method 'phi and omega scans'
_diffrn_radiation_type MoK\a
_diffrn_radiation_wavelength 0.71073
_diffrn_reflns_av_R_equivalents 0.0301
_diffrn_reflns_av_unetI/netI 0.0401
_diffrn_reflns_Laue_measured_fraction_full 0.978
_diffrn_reflns_Laue_measured_fraction_max 0.978
_diffrn_reflns_limit_h_max 7
_diffrn_reflns_limit_h_min -9
_diffrn_reflns_limit_k_max 9
_diffrn_reflns_limit_k_min -9
_diffrn_reflns_limit_l_max 11
_diffrn_reflns_limit_l_min -8
_diffrn_reflns_number 2675
_diffrn_reflns_point_group_measured_fraction_full 0.978
_diffrn_reflns_point_group_measured_fraction_max 0.978
_diffrn_reflns_theta_full 25.013
_diffrn_reflns_theta_max 25.013
_diffrn_reflns_theta_min 2.802
_exptl_absorpt_coefficient_mu 0.120
_exptl_absorpt_correction_T_max 0.9764
_exptl_absorpt_correction_T_min 0.9536
_exptl_absorpt_correction_type multi-scan
_exptl_absorpt_process_details sadabs
_exptl_crystal_colour 'clear light colourless'
_exptl_crystal_colour_lustre clear
_exptl_crystal_colour_modifier light
_exptl_crystal_colour_primary colourless
_exptl_crystal_density_diffrn 1.467
_exptl_crystal_density_method 'not measured'
_exptl_crystal_description plate
_exptl_crystal_F_000 240
_exptl_crystal_size_max 0.4
_exptl_crystal_size_mid 0.25
_exptl_crystal_size_min 0.2
_refine_diff_density_max 0.194
_refine_diff_density_min -0.262
_refine_diff_density_rms 0.054
_refine_ls_extinction_method none
_refine_ls_goodness_of_fit_ref 1.109
_refine_ls_hydrogen_treatment constr
_refine_ls_matrix_type full
_refine_ls_number_parameters 154
_refine_ls_number_reflns 1832
_refine_ls_number_restraints 0
_refine_ls_restrained_S_all 1.109
_refine_ls_R_factor_all 0.0761
_refine_ls_R_factor_gt 0.0585
_refine_ls_shift/su_max 0.000
_refine_ls_shift/su_mean 0.000
_refine_ls_structure_factor_coef Fsqd
_refine_ls_weighting_details 'w=1/[\s^2^(Fo^2^)+(0.1068P)^2^+0.0435P] where P=(Fo^2^+2Fc^2^)/3'
_refine_ls_weighting_scheme calc
_refine_ls_wR_factor_gt 0.1798
_refine_ls_wR_factor_ref 0.1915
_reflns_Friedel_coverage 0.000
_reflns_number_gt 1304
_reflns_number_total 1832
_reflns_threshold_expression 'I > 2\s(I)'
_cod_data_source_file jo9b00937_si_002.cif
_cod_data_source_block 190126h
_cod_database_code 4034208
_shelx_shelxl_version_number 2018/1
_shelx_space_group_comment
;
The symmetry employed for this shelxl refinement is uniquely defined
by the following loop, which should always be used as a source of
symmetry information in preference to the above space-group names.
They are only intended as comments.
;
_shelx_estimated_absorpt_t_max 0.976
_shelx_estimated_absorpt_t_min 0.954
_olex2_refinement_description
;
1. Fixed Uiso
 At 1.2 times of:
  All C(H) groups, All N(H) groups
2.a Aromatic/amide H refined with riding coordinates:
 N1(H1), C4(H4), C5(H5), C6(H6), C9(H9), C10(H10), C11(H11), C12(H12)
;
_olex2_submission_special_instructions 'No special instructions were received'

loop_
_space_group_symop_operation_xyz
'x, y, z'
'-x, -y, -z'

loop_
_atom_site_label
_atom_site_type_symbol
_atom_site_fract_x
_atom_site_fract_y
_atom_site_fract_z
_atom_site_U_iso_or_equiv
_atom_site_adp_type
_atom_site_occupancy
_atom_site_site_symmetry_order
_atom_site_calc_flag
_atom_site_refinement_flags_posn
F1 F 0.2105(3) 0.4956(2) 0.5986(2) 0.0787(7) Uani 1 1 d .
F2 F -0.0560(3) 0.2564(3) 0.58668(19) 0.0725(6) Uani 1 1 d .
N1 N -0.0214(3) 0.2736(3) 0.8882(3) 0.0506(7) Uani 1 1 d .
H1 H -0.041640 0.312278 0.971428 0.061 Uiso 1 1 calc R
N2 N 0.1616(3) 0.0641(3) 0.7205(2) 0.0476(6) Uani 1 1 d .
O1 O 0.1452(3) 0.5709(3) 0.8600(2) 0.0665(7) Uani 1 1 d .
C1 C 0.0822(4) 0.4079(4) 0.8131(3) 0.0490(7) Uani 1 1 d .
C2 C 0.1175(4) 0.3448(4) 0.6622(3) 0.0525(8) Uani 1 1 d .
C3 C 0.2279(4) 0.2276(4) 0.6613(3) 0.0499(7) Uani 1 1 d .
C4 C 0.4041(5) 0.2554(5) 0.6177(3) 0.0604(9) Uani 1 1 d .
H4 H 0.481848 0.355518 0.575417 0.072 Uiso 1 1 calc R
C5 C 0.4452(5) 0.1052(5) 0.6488(4) 0.0648(9) Uani 1 1 d .
H5 H 0.555769 0.087600 0.630530 0.078 Uiso 1 1 calc R
C6 C 0.2963(5) -0.0103(4) 0.7100(3) 0.0584(8) Uani 1 1 d .
H6 H 0.286803 -0.121487 0.739993 0.070 Uiso 1 1 calc R
C7 C -0.0179(4) -0.0203(4) 0.7747(3) 0.0459(7) Uani 1 1 d .
C8 C -0.1025(4) 0.0803(4) 0.8539(3) 0.0461(7) Uani 1 1 d .
C9 C -0.2719(4) -0.0132(4) 0.9130(4) 0.0584(8) Uani 1 1 d .
H9 H -0.328230 0.053611 0.966793 0.070 Uiso 1 1 calc R
C10 C -0.3568(5) -0.2017(5) 0.8935(4) 0.0719(10) Uani 1 1 d .
H10 H -0.468930 -0.261675 0.934463 0.086 Uiso 1 1 calc R
C11 C -0.2755(5) -0.3012(5) 0.8130(4) 0.0707(10) Uani 1 1 d .
H11 H -0.332756 -0.428974 0.799611 0.085 Uiso 1 1 calc R
C12 C -0.1088(5) -0.2123(4) 0.7517(3) 0.0591(8) Uani 1 1 d .
H12 H -0.056873 -0.280549 0.694816 0.071 Uiso 1 1 calc R

loop_
_atom_site_aniso_label
_atom_site_aniso_U_11
_atom_site_aniso_U_22
_atom_site_aniso_U_33
_atom_site_aniso_U_23
_atom_site_aniso_U_13
_atom_site_aniso_U_12
F1 0.1066(16) 0.0642(13) 0.0791(13) 0.0370(10) 0.0422(12) 0.0387(12)
F2 0.0766(13) 0.0882(15) 0.0612(11) 0.0165(10) 0.0014(10) 0.0399(11)
N1 0.0610(15) 0.0442(14) 0.0510(14) 0.0065(11) 0.0195(12) 0.0238(12)
N2 0.0532(14) 0.0455(14) 0.0482(13) 0.0076(10) 0.0131(11) 0.0225(11)
O1 0.0824(16) 0.0420(13) 0.0806(15) 0.0098(11) 0.0331(13) 0.0275(11)
C1 0.0517(16) 0.0448(17) 0.0598(18) 0.0119(14) 0.0157(13) 0.0268(14)
C2 0.0597(19) 0.0467(17) 0.0549(17) 0.0177(13) 0.0148(15) 0.0212(14)
C3 0.0575(18) 0.0496(17) 0.0452(15) 0.0088(12) 0.0164(13) 0.0219(14)
C4 0.0588(19) 0.060(2) 0.0605(19) 0.0070(15) 0.0230(15) 0.0201(16)
C5 0.060(2) 0.080(2) 0.0617(19) 0.0019(17) 0.0187(16) 0.0363(18)
C6 0.070(2) 0.061(2) 0.0567(18) 0.0076(15) 0.0165(16) 0.0388(17)
C7 0.0475(15) 0.0459(16) 0.0455(15) 0.0089(12) 0.0059(12) 0.0186(13)
C8 0.0467(15) 0.0446(16) 0.0487(15) 0.0093(12) 0.0085(12) 0.0183(13)
C9 0.0472(17) 0.062(2) 0.0679(19) 0.0153(15) 0.0126(14) 0.0205(15)
C10 0.0491(18) 0.068(2) 0.088(3) 0.0210(19) 0.0141(17) 0.0076(17)
C11 0.068(2) 0.0475(19) 0.081(2) 0.0058(17) 0.0017(18) 0.0060(17)
C12 0.071(2) 0.0440(18) 0.0583(18) 0.0021(14) 0.0057(16) 0.0195(15)

loop_
_atom_type_symbol
_atom_type_description
_atom_type_scat_dispersion_real
_atom_type_scat_dispersion_imag
_atom_type_scat_source
C C 0.0033 0.0016 'International Tables Vol C Tables 4.2.6.8 and 6.1.1.4'
H H 0.0000 0.0000 'International Tables Vol C Tables 4.2.6.8 and 6.1.1.4'
N N 0.0061 0.0033 'International Tables Vol C Tables 4.2.6.8 and 6.1.1.4'
O O 0.0106 0.0060 'International Tables Vol C Tables 4.2.6.8 and 6.1.1.4'
F F 0.0171 0.0103 'International Tables Vol C Tables 4.2.6.8 and 6.1.1.4'

loop_
_geom_angle_atom_site_label_1
_geom_angle_atom_site_label_2
_geom_angle_atom_site_label_3
_geom_angle
C1 N1 H1 114.4
C1 N1 C8 131.1(2)
C8 N1 H1 114.4
C3 N2 C7 127.0(2)
C6 N2 C3 107.7(2)
C6 N2 C7 125.1(2)
N1 C1 C2 116.0(2)
O1 C1 N1 122.9(3)
O1 C1 C2 121.1(3)
F1 C2 F2 106.2(2)
F1 C2 C1 108.4(2)
F1 C2 C3 109.7(2)
F2 C2 C1 107.6(2)
F2 C2 C3 112.0(2)
C3 C2 C1 112.6(2)
N2 C3 C2 120.6(2)
C4 C3 N2 108.3(3)
C4 C3 C2 131.0(3)
C3 C4 H4 126.4
C3 C4 C5 107.2(3)
C5 C4 H4 126.4
C4 C5 H5 125.9
C6 C5 C4 108.2(3)
C6 C5 H5 125.9
N2 C6 H6 125.7
C5 C6 N2 108.6(3)
C5 C6 H6 125.7
C8 C7 N2 122.3(2)
C8 C7 C12 119.0(3)
C12 C7 N2 118.6(3)
C7 C8 N1 124.2(2)
C7 C8 C9 119.1(3)
C9 C8 N1 116.5(3)
C8 C9 H9 119.3
C10 C9 C8 121.3(3)
C10 C9 H9 119.3
C9 C10 H10 120.2
C9 C10 C11 119.7(3)
C11 C10 H10 120.2
C10 C11 H11 119.8
C10 C11 C12 120.3(3)
C12 C11 H11 119.8
C7 C12 H12 119.8
C11 C12 C7 120.4(3)
C11 C12 H12 119.8

loop_
_geom_bond_atom_site_label_1
_geom_bond_atom_site_label_2
_geom_bond_distance
F1 C2 1.351(3)
F2 C2 1.379(4)
N1 H1 0.8600
N1 C1 1.349(4)
N1 C8 1.414(3)
N2 C3 1.384(4)
N2 C6 1.375(4)
N2 C7 1.422(4)
O1 C1 1.223(3)
C1 C2 1.538(4)
C2 C3 1.477(4)
C3 C4 1.370(4)
C4 H4 0.9300
C4 C5 1.399(5)
C5 H5 0.9300
C5 C6 1.354(4)
C6 H6 0.9300
C7 C8 1.390(4)
C7 C12 1.401(4)
C8 C9 1.397(4)
C9 H9 0.9300
C9 C10 1.372(4)
C10 H10 0.9300
C10 C11 1.373(5)
C11 H11 0.9300
C11 C12 1.384(5)
C12 H12 0.9300

loop_
_geom_torsion_atom_site_label_1
_geom_torsion_atom_site_label_2
_geom_torsion_atom_site_label_3
_geom_torsion_atom_site_label_4
_geom_torsion
F1 C2 C3 N2 -179.9(2)
F1 C2 C3 C4 5.2(5)
F2 C2 C3 N2 -62.2(3)
F2 C2 C3 C4 122.9(4)
N1 C1 C2 F1 175.5(2)
N1 C1 C2 F2 61.1(3)
N1 C1 C2 C3 -62.9(3)
N1 C8 C9 C10 -176.2(3)
N2 C3 C4 C5 0.9(4)
N2 C7 C8 N1 0.2(4)
N2 C7 C8 C9 -175.0(3)
N2 C7 C12 C11 174.4(3)
O1 C1 C2 F1 -4.3(4)
O1 C1 C2 F2 -118.8(3)
O1 C1 C2 C3 117.3(3)
C1 N1 C8 C7 36.8(4)
C1 N1 C8 C9 -147.9(3)
C1 C2 C3 N2 59.3(4)
C1 C2 C3 C4 -115.6(4)
C2 C3 C4 C5 176.3(3)
C3 N2 C6 C5 1.3(4)
C3 N2 C7 C8 -40.5(4)
C3 N2 C7 C12 141.9(3)
C3 C4 C5 C6 -0.1(4)
C4 C5 C6 N2 -0.8(4)
C6 N2 C3 C2 -177.3(3)
C6 N2 C3 C4 -1.4(3)
C6 N2 C7 C8 143.9(3)
C6 N2 C7 C12 -33.7(4)
C7 N2 C3 C2 6.4(4)
C7 N2 C3 C4 -177.7(3)
C7 N2 C6 C5 177.7(3)
C7 C8 C9 C10 -0.6(5)
C8 N1 C1 O1 -178.7(3)
C8 N1 C1 C2 1.4(4)
C8 C7 C12 C11 -3.3(4)
C8 C9 C10 C11 -0.7(5)
C9 C10 C11 C12 -0.1(6)
C10 C11 C12 C7 2.1(5)
C12 C7 C8 N1 177.8(3)
C12 C7 C8 C9 2.5(4)
